data_1520663
loop_
_publ_author_name
'Li, De-Yao'
'Wei, Yin'
'Marek, Ilan'
'Tang, Xiang-Ying'
'Shi, Min'

_publ_section_title
;
 Gold(i)-catalyzed cycloisomerization of vinylidenecyclopropane-enes via
 carbene or non-carbene processes
;
_journal_issue 10
_journal_name_full 'Chem. Sci.'
_journal_page_first 5519
_journal_paper_doi 10.1039/C5SC01806D
_journal_volume 6
_journal_year 2015
_chemical_formula_sum 'C28 H34 O'
_chemical_formula_weight 386.55
_chemical_name_systematic
; 
 ? 
;
_space_group_crystal_system monoclinic
_space_group_IT_number 15
_space_group_name_Hall '-C 2yc'
_space_group_name_H-M_alt 'C 1 2/c 1'
_symmetry_space_group_name_Hall '-C 2yc'
_symmetry_space_group_name_H-M 'C 1 2/c 1'
_atom_sites_solution_hydrogens mixed
_audit_creation_method SHELXL-2013
_audit_update_record
;
2014-04-10 deposited with the CCDC.
2015-06-23 downloaded from the CCDC.
;
_cell_angle_alpha 90
_cell_angle_beta 104.415(6)
_cell_angle_gamma 90
_cell_formula_units_Z 8
_cell_length_a 23.302(4)
_cell_length_b 11.4445(17)
_cell_length_c 18.904(3)
_cell_measurement_reflns_used 1100
_cell_measurement_temperature 293(2)
_cell_measurement_theta_max 38.031
_cell_measurement_theta_min 4.450
_cell_volume 4882.6(14)
_computing_cell_refinement 'Bruker SMART'
_computing_data_collection 'Bruker SMART'
_computing_data_reduction 'Bruker SHELXTL'
_computing_molecular_graphics 'Bruker SHELXTL'
_computing_publication_material 'Bruker SHELXTL'
_computing_structure_refinement 'SHELXL-2013 (Sheldrick, 2013)'
_computing_structure_solution 'Bruker SHELXTL'
_diffrn_ambient_temperature 293(2)
_diffrn_measured_fraction_theta_full 1.000
_diffrn_measured_fraction_theta_max 1.000
_diffrn_measurement_device_type 'CCD area detector'
_diffrn_measurement_method 'phi and omega scans'
_diffrn_radiation_type MoK\a
_diffrn_radiation_wavelength 0.71073
_diffrn_reflns_av_R_equivalents 0.0626
_diffrn_reflns_av_unetI/netI 0.0658
_diffrn_reflns_laue_measured_fraction_full 1.000
_diffrn_reflns_laue_measured_fraction_max 1.000
_diffrn_reflns_limit_h_max 28
_diffrn_reflns_limit_h_min -28
_diffrn_reflns_limit_k_max 7
_diffrn_reflns_limit_k_min -13
_diffrn_reflns_limit_l_max 22
_diffrn_reflns_limit_l_min -22
_diffrn_reflns_number 13918
_diffrn_reflns_point_group_measured_fraction_full 1.000
_diffrn_reflns_point_group_measured_fraction_max 1.000
_diffrn_reflns_theta_full 25.242
_diffrn_reflns_theta_max 25.489
_diffrn_reflns_theta_min 1.805
_exptl_absorpt_coefficient_mu 0.062
_exptl_absorpt_correction_T_max 0.7457
_exptl_absorpt_correction_T_min 0.5492
_exptl_absorpt_correction_type multi-scan
_exptl_absorpt_process_details sadabs
_exptl_crystal_colour colorless
_exptl_crystal_density_diffrn 1.052
_exptl_crystal_description prismatic
_exptl_crystal_F_000 1680
_exptl_crystal_size_max 0.211
_exptl_crystal_size_mid 0.165
_exptl_crystal_size_min 0.123
_refine_diff_density_max 0.420
_refine_diff_density_min -0.239
_refine_diff_density_rms 0.036
_refine_ls_extinction_coef 0.0016(4)
_refine_ls_extinction_expression Fc^*^=kFc[1+0.001xFc^2^\l^3^/sin(2\q)]^-1/4^
_refine_ls_extinction_method SHELXL
_refine_ls_goodness_of_fit_ref 1.029
_refine_ls_hydrogen_treatment constr
_refine_ls_matrix_type full
_refine_ls_number_parameters 317
_refine_ls_number_reflns 4543
_refine_ls_number_restraints 70
_refine_ls_restrained_S_all 1.055
_refine_ls_R_factor_all 0.1226
_refine_ls_R_factor_gt 0.0669
_refine_ls_shift/su_max 0.017
_refine_ls_shift/su_mean 0.000
_refine_ls_structure_factor_coef Fsqd
_refine_ls_weighting_details 'w=1/[\s^2^(Fo^2^)+(0.0912P)^2^+2.1228P] where P=(Fo^2^+2Fc^2^)/3'
_refine_ls_weighting_scheme calc
_refine_ls_wR_factor_gt 0.1756
_refine_ls_wR_factor_ref 0.2100
_reflns_Friedel_coverage 0.000
_reflns_number_gt 2529
_reflns_number_total 4543
_reflns_threshold_expression 'I > 2\s(I)'
_cod_data_source_file c5sc01806d2.cif
_cod_data_source_block cd214202
_cod_depositor_comments 'Adding full bibliography for 1520661--1520664.cif.'
_cod_original_cell_volume 4882.7(14)
_cod_database_code 1520663
_shelx_space_group_comment
; 
The symmetry employed for this shelxl refinement is uniquely defined 
by the following loop, which should always be used as a source of 
symmetry information in preference to the above space-group names. 
They are only intended as comments. 
;
_shelxl_version_number 2013-4

loop_
_space_group_symop_operation_xyz
'x, y, z'
'-x, y, -z+1/2'
'x+1/2, y+1/2, z'
'-x+1/2, y+1/2, -z+1/2'
'-x, -y, -z'
'x, -y, z-1/2'
'-x+1/2, -y+1/2, -z'
'x+1/2, -y+1/2, z-1/2'

loop_
_atom_site_label
_atom_site_type_symbol
_atom_site_fract_x
_atom_site_fract_y
_atom_site_fract_z
_atom_site_U_iso_or_equiv
_atom_site_adp_type
_atom_site_occupancy
_atom_site_site_symmetry_order
_atom_site_calc_flag
_atom_site_refinement_flags_posn
_atom_site_refinement_flags_adp
_atom_site_refinement_flags_occupancy
_atom_site_disorder_assembly
_atom_site_disorder_group
O1 O 0.44108(8) 0.75800(16) 0.10506(9) 0.0599(5) Uani 1 1 d . . . . .
C1 C 0.40758(10) 0.7984(2) 0.15124(13) 0.0472(6) Uani 1 1 d . . . . .
C2 C 0.40131(11) 0.9188(2) 0.15944(14) 0.0510(7) Uani 1 1 d . . . . .
C3 C 0.36769(11) 0.9531(2) 0.20715(14) 0.0549(7) Uani 1 1 d . . . . .
H3 H 0.3631 1.0328 0.2138 0.066 Uiso 1 1 calc R U . . .
C4 C 0.34055(11) 0.8766(2) 0.24546(14) 0.0515(7) Uani 1 1 d . . . . .
C5 C 0.34594(11) 0.7592(2) 0.23270(14) 0.0532(7) Uani 1 1 d . . . . .
H5 H 0.3272 0.7057 0.2565 0.064 Uiso 1 1 calc R U . . .
C6 C 0.37831(10) 0.7179(2) 0.18550(13) 0.0471(6) Uani 1 1 d . . . . .
C7 C 0.37810(11) 0.5894(2) 0.17003(15) 0.0513(7) Uani 1 1 d . . . . .
C8 C 0.39889(12) 0.5166(2) 0.22437(16) 0.0557(7) Uani 1 1 d . . . . .
C9 C 0.41759(13) 0.4462(3) 0.27743(17) 0.0658(8) Uani 1 1 d . . . . .
C10 C 0.46626(16) 0.3781(3) 0.3239(2) 0.0952(12) Uani 1 1 d . . . . .
H10A H 0.4978 0.4207 0.3571 0.114 Uiso 1 1 calc R U . . .
H10B H 0.4787 0.3075 0.3036 0.114 Uiso 1 1 calc R U . . .
C11 C 0.40586(16) 0.3788(3) 0.3391(2) 0.0907(11) Uani 1 1 d . . . . .
H11A H 0.3819 0.3087 0.3278 0.109 Uiso 1 1 calc R U . . .
H11B H 0.4010 0.4219 0.3814 0.109 Uiso 1 1 calc R U . . .
C12 C 0.34857(12) 0.5460(2) 0.09573(16) 0.0566(7) Uani 1 1 d . . . . .
C13 C 0.31640(15) 0.6193(3) 0.04215(19) 0.0839(10) Uani 1 1 d . . . . .
H13 H 0.3149 0.6989 0.0514 0.101 Uiso 1 1 calc R U . . .
C14 C 0.28646(18) 0.5755(4) -0.0249(2) 0.1041(13) Uani 1 1 d . . . . .
H14 H 0.2651 0.6260 -0.0603 0.125 Uiso 1 1 calc R U . . .
C15 C 0.28785(19) 0.4595(4) -0.0398(2) 0.1020(13) Uani 1 1 d . . . . .
H15 H 0.2673 0.4304 -0.0850 0.122 Uiso 1 1 calc R U . . .
C16 C 0.3199(2) 0.3859(4) 0.0125(2) 0.1023(13) Uani 1 1 d . . . . .
H16 H 0.3213 0.3065 0.0028 0.123 Uiso 1 1 calc R U . . .
C17 C 0.35011(16) 0.4288(3) 0.07912(18) 0.0778(9) Uani 1 1 d . . . . .
H17 H 0.3721 0.3778 0.1138 0.093 Uiso 1 1 calc R U . . .
C18 C 0.49646(13) 0.7052(3) 0.14270(18) 0.0775(10) Uani 1 1 d D . . . .
H18A H 0.4889 0.6389 0.1710 0.093 Uiso 1 1 d R U . A 1
H18B H 0.5197 0.7617 0.1761 0.093 Uiso 1 1 d R U . A 1
C19 C 0.5301(5) 0.6671(12) 0.0917(6) 0.094(2) Uani 0.7 1 d D U P B 1
H19 H 0.5648 0.6260 0.1118 0.112 Uiso 0.7 1 calc R U P B 1
C20 C 0.5181(3) 0.6829(6) 0.0230(3) 0.1074(19) Uani 0.7 1 d D U P B 1
H20A H 0.4840 0.7233 -0.0003 0.129 Uiso 0.7 1 calc R U P B 1
H20B H 0.5433 0.6540 -0.0040 0.129 Uiso 0.7 1 calc R U P B 1
C19' C 0.5373(12) 0.686(3) 0.0920(14) 0.101(3) Uani 0.3 1 d D U P B 2
H19' H 0.5765 0.7086 0.0974 0.121 Uiso 0.3 1 calc R U P B 2
C20' C 0.5021(8) 0.6282(15) 0.0392(10) 0.113(3) Uani 0.3 1 d D U P B 2
H20C H 0.4635 0.6115 0.0414 0.136 Uiso 0.3 1 calc R U P B 2
H20D H 0.5155 0.6038 -0.0008 0.136 Uiso 0.3 1 calc R U P B 2
C21 C 0.42713(13) 1.0088(3) 0.11533(17) 0.0658(8) Uani 1 1 d . . . . .
C22 C 0.41122(19) 1.1349(3) 0.1331(3) 0.1076(13) Uani 1 1 d . . . . .
H22A H 0.4274 1.1893 0.1045 0.161 Uiso 1 1 calc R U . . .
H22B H 0.4275 1.1504 0.1841 0.161 Uiso 1 1 calc R U . . .
H22C H 0.3689 1.1434 0.1217 0.161 Uiso 1 1 calc R U . . .
C23 C 0.49464(15) 1.0015(3) 0.1317(2) 0.0913(11) Uani 1 1 d . . . . .
H23A H 0.5058 0.9309 0.1112 0.137 Uiso 1 1 calc R U . . .
H23B H 0.5110 1.0014 0.1836 0.137 Uiso 1 1 calc R U . . .
H23C H 0.5095 1.0677 0.1106 0.137 Uiso 1 1 calc R U . . .
C24 C 0.40018(18) 0.9892(3) 0.03412(19) 0.1001(13) Uani 1 1 d . . . . .
H24A H 0.4164 1.0448 0.0064 0.150 Uiso 1 1 calc R U . . .
H24B H 0.3580 0.9991 0.0237 0.150 Uiso 1 1 calc R U . . .
H24C H 0.4091 0.9115 0.0211 0.150 Uiso 1 1 calc R U . . .
C25 C 0.30323(13) 0.9201(3) 0.29611(16) 0.0640(8) Uani 1 1 d . . . . .
C26 C 0.3187(3) 0.8485(8) 0.3688(3) 0.088(2) Uani 0.6 1 d . U P C 1
H26A H 0.3598 0.8588 0.3927 0.132 Uiso 0.6 1 calc R U P C 1
H26B H 0.3108 0.7672 0.3582 0.132 Uiso 0.6 1 calc R U P C 1
H26C H 0.2949 0.8757 0.4003 0.132 Uiso 0.6 1 calc R U P C 1
C27 C 0.2374(3) 0.8963(7) 0.2574(4) 0.101(2) Uani 0.6 1 d . U P C 1
H27A H 0.2125 0.9259 0.2868 0.151 Uiso 0.6 1 calc R U P C 1
H27B H 0.2313 0.8137 0.2506 0.151 Uiso 0.6 1 calc R U P C 1
H27C H 0.2277 0.9346 0.2107 0.151 Uiso 0.6 1 calc R U P C 1
C28 C 0.3110(4) 1.0484(9) 0.3168(6) 0.110(3) Uani 0.6 1 d . U P C 1
H28A H 0.3523 1.0649 0.3362 0.166 Uiso 0.6 1 calc R U P C 1
H28B H 0.2898 1.0657 0.3529 0.166 Uiso 0.6 1 calc R U P C 1
H28C H 0.2959 1.0956 0.2742 0.166 Uiso 0.6 1 calc R U P C 1
C26' C 0.2857(6) 0.8303(14) 0.3409(8) 0.110(3) Uani 0.4 1 d . U P C 2
H26D H 0.2535 0.7857 0.3117 0.166 Uiso 0.4 1 calc R U P C 2
H26E H 0.2733 0.8662 0.3805 0.166 Uiso 0.4 1 calc R U P C 2
H26F H 0.3187 0.7795 0.3600 0.166 Uiso 0.4 1 calc R U P C 2
C27' C 0.2499(5) 0.9869(12) 0.2497(7) 0.116(3) Uani 0.4 1 d . U P C 2
H27D H 0.2405 0.9574 0.2007 0.174 Uiso 0.4 1 calc R U P C 2
H27E H 0.2593 1.0685 0.2494 0.174 Uiso 0.4 1 calc R U P C 2
H27F H 0.2164 0.9766 0.2701 0.174 Uiso 0.4 1 calc R U P C 2
C28' C 0.3407(7) 1.0176(15) 0.3454(9) 0.120(4) Uani 0.4 1 d . U P C 2
H28D H 0.3145 1.0742 0.3581 0.180 Uiso 0.4 1 calc R U P C 2
H28E H 0.3659 1.0553 0.3192 0.180 Uiso 0.4 1 calc R U P C 2
H28F H 0.3646 0.9828 0.3891 0.180 Uiso 0.4 1 calc R U P C 2

loop_
_atom_site_aniso_label
_atom_site_aniso_U_11
_atom_site_aniso_U_22
_atom_site_aniso_U_33
_atom_site_aniso_U_23
_atom_site_aniso_U_13
_atom_site_aniso_U_12
O1 0.0646(12) 0.0632(13) 0.0580(11) 0.0052(9) 0.0266(10) 0.0048(10)
C1 0.0469(14) 0.0474(16) 0.0488(14) 0.0034(12) 0.0146(12) 0.0050(12)
C2 0.0492(14) 0.0486(17) 0.0528(15) 0.0067(12) 0.0079(12) -0.0001(12)
C3 0.0609(16) 0.0415(15) 0.0597(17) -0.0016(12) 0.0100(14) 0.0047(12)
C4 0.0521(15) 0.0489(17) 0.0523(15) 0.0001(12) 0.0106(12) 0.0061(12)
C5 0.0536(15) 0.0504(17) 0.0598(16) 0.0066(13) 0.0219(13) 0.0012(13)
C6 0.0500(14) 0.0403(15) 0.0524(15) 0.0052(12) 0.0149(12) 0.0041(11)
C7 0.0519(15) 0.0422(15) 0.0635(17) 0.0032(13) 0.0213(13) 0.0011(12)
C8 0.0581(16) 0.0412(16) 0.0698(19) -0.0009(14) 0.0196(14) -0.0005(13)
C9 0.0716(19) 0.0489(17) 0.073(2) 0.0071(16) 0.0113(16) 0.0027(15)
C10 0.089(3) 0.080(2) 0.109(3) 0.025(2) 0.009(2) 0.019(2)
C11 0.103(3) 0.075(2) 0.091(2) 0.0312(19) 0.018(2) -0.002(2)
C12 0.0604(17) 0.0488(17) 0.0651(18) -0.0036(14) 0.0239(14) 0.0032(13)
C13 0.097(2) 0.067(2) 0.077(2) -0.0051(18) 0.0017(19) 0.0160(19)
C14 0.122(3) 0.092(3) 0.081(3) -0.009(2) -0.008(2) 0.019(2)
C15 0.122(3) 0.100(3) 0.075(2) -0.028(2) 0.008(2) 0.002(3)
C16 0.145(4) 0.074(3) 0.085(3) -0.023(2) 0.023(3) 0.003(2)
C17 0.106(3) 0.056(2) 0.073(2) -0.0078(16) 0.0258(19) 0.0084(18)
C18 0.072(2) 0.081(2) 0.090(2) 0.0275(18) 0.0413(18) 0.0270(17)
C19 0.106(4) 0.085(5) 0.107(3) 0.001(3) 0.060(3) 0.002(3)
C20 0.138(4) 0.114(5) 0.091(3) -0.013(3) 0.066(3) -0.021(3)
C19' 0.114(5) 0.092(6) 0.109(4) -0.002(4) 0.053(4) -0.005(4)
C20' 0.131(6) 0.101(7) 0.113(6) -0.014(5) 0.043(5) -0.014(5)
C21 0.0700(19) 0.0547(19) 0.072(2) 0.0158(15) 0.0167(15) -0.0058(15)
C22 0.123(3) 0.054(2) 0.158(4) 0.029(2) 0.058(3) -0.002(2)
C23 0.079(2) 0.089(3) 0.111(3) 0.020(2) 0.033(2) -0.0162(19)
C24 0.119(3) 0.100(3) 0.076(2) 0.037(2) 0.014(2) -0.011(2)
C25 0.0676(19) 0.0629(19) 0.0656(18) -0.0044(15) 0.0239(15) 0.0148(15)
C26 0.104(5) 0.108(5) 0.057(4) -0.012(4) 0.030(4) 0.022(5)
C27 0.071(4) 0.133(5) 0.104(4) -0.027(5) 0.035(3) 0.025(4)
C28 0.128(7) 0.091(5) 0.130(7) -0.022(5) 0.064(5) 0.022(5)
C26' 0.120(7) 0.126(6) 0.104(7) 0.006(6) 0.061(5) 0.027(7)
C27' 0.097(6) 0.138(7) 0.123(6) -0.004(7) 0.045(5) 0.049(6)
C28' 0.140(10) 0.124(9) 0.114(10) -0.047(7) 0.067(8) 0.003(8)

loop_
_atom_type_symbol
_atom_type_description
_atom_type_scat_dispersion_real
_atom_type_scat_dispersion_imag
_atom_type_scat_source
C C 0.0033 0.0016 'International Tables Vol C Tables 4.2.6.8 and 6.1.1.4'
H H 0.0000 0.0000 'International Tables Vol C Tables 4.2.6.8 and 6.1.1.4'
O O 0.0106 0.0060 'International Tables Vol C Tables 4.2.6.8 and 6.1.1.4'

loop_
_geom_angle_atom_site_label_1
_geom_angle_atom_site_label_2
_geom_angle_atom_site_label_3
_geom_angle
C1 O1 C18 113.81(19)
O1 C1 C6 119.2(2)
O1 C1 C2 119.3(2)
C6 C1 C2 121.4(2)
C3 C2 C1 116.2(2)
C3 C2 C21 121.5(2)
C1 C2 C21 122.2(2)
C4 C3 C2 124.4(3)
C4 C3 H3 117.8
C2 C3 H3 117.8
C5 C4 C3 116.9(2)
C5 C4 C25 121.2(2)
C3 C4 C25 121.8(2)
C4 C5 C6 122.2(2)
C4 C5 H5 118.9
C6 C5 H5 118.9
C5 C6 C1 118.7(2)
C5 C6 C7 118.9(2)
C1 C6 C7 122.3(2)
C8 C7 C12 121.3(2)
C8 C7 C6 119.0(2)
C12 C7 C6 119.3(2)
C9 C8 C7 178.4(3)
C8 C9 C10 149.9(3)
C8 C9 C11 148.8(3)
C10 C9 C11 61.3(2)
C9 C10 C11 59.6(2)
C9 C10 H10A 117.8
C11 C10 H10A 117.8
C9 C10 H10B 117.8
C11 C10 H10B 117.8
H10A C10 H10B 115.0
C9 C11 C10 59.2(2)
C9 C11 H11A 117.9
C10 C11 H11A 117.9
C9 C11 H11B 117.9
C10 C11 H11B 117.9
H11A C11 H11B 115.0
C17 C12 C13 117.6(3)
C17 C12 C7 120.5(3)
C13 C12 C7 121.9(3)
C14 C13 C12 120.7(3)
C14 C13 H13 119.6
C12 C13 H13 119.6
C15 C14 C13 120.8(4)
C15 C14 H14 119.6
C13 C14 H14 119.6
C14 C15 C16 119.1(4)
C14 C15 H15 120.4
C16 C15 H15 120.4
C17 C16 C15 120.4(4)
C17 C16 H16 119.8
C15 C16 H16 119.8
C16 C17 C12 121.3(3)
C16 C17 H17 119.3
C12 C17 H17 119.3
O1 C18 C19 111.3(6)
O1 C18 C19' 111.9(14)
O1 C18 H18A 109.7
C19 C18 H18A 109.5
O1 C18 H18B 109.1
C19 C18 H18B 109.1
H18A C18 H18B 108.1
C20 C19 C18 128.0(12)
C20 C19 H19 116.0
C18 C19 H19 116.0
C19 C20 H20A 120.0
C19 C20 H20B 120.0
H20A C20 H20B 120.0
C20' C19' C18 100.5(17)
C20' C19' H19' 129.7
C18 C19' H19' 129.7
C19' C20' H20C 120.0
C19' C20' H20D 120.0
H20C C20' H20D 120.0
C24 C21 C23 110.0(3)
C24 C21 C2 109.2(2)
C23 C21 C2 112.1(2)
C24 C21 C22 107.1(3)
C23 C21 C22 107.3(3)
C2 C21 C22 111.1(3)
C21 C22 H22A 109.5
C21 C22 H22B 109.5
H22A C22 H22B 109.5
C21 C22 H22C 109.5
H22A C22 H22C 109.5
H22B C22 H22C 109.5
C21 C23 H23A 109.5
C21 C23 H23B 109.5
H23A C23 H23B 109.5
C21 C23 H23C 109.5
H23A C23 H23C 109.5
H23B C23 H23C 109.5
C21 C24 H24A 109.5
C21 C24 H24B 109.5
H24A C24 H24B 109.5
C21 C24 H24C 109.5
H24A C24 H24C 109.5
H24B C24 H24C 109.5
C26' C25 C4 114.9(6)
C28 C25 C4 115.2(5)
C26' C25 C27' 112.3(8)
C4 C25 C27' 108.1(5)
C28 C25 C27 109.4(5)
C4 C25 C27 107.3(3)
C28 C25 C26 107.1(5)
C4 C25 C26 109.8(3)
C27 C25 C26 107.9(5)
C26' C25 C28' 110.6(9)
C4 C25 C28' 106.5(6)
C27' C25 C28' 103.7(8)
C25 C26 H26A 109.5
C25 C26 H26B 109.5
H26A C26 H26B 109.5
C25 C26 H26C 109.5
H26A C26 H26C 109.5
H26B C26 H26C 109.5
C25 C27 H27A 109.5
C25 C27 H27B 109.5
H27A C27 H27B 109.5
C25 C27 H27C 109.5
H27A C27 H27C 109.5
H27B C27 H27C 109.5
C25 C28 H28A 109.5
C25 C28 H28B 109.5
H28A C28 H28B 109.5
C25 C28 H28C 109.5
H28A C28 H28C 109.5
H28B C28 H28C 109.5
C25 C26' H26D 109.5
C25 C26' H26E 109.5
H26D C26' H26E 109.5
C25 C26' H26F 109.5
H26D C26' H26F 109.5
H26E C26' H26F 109.5
C25 C27' H27D 109.5
C25 C27' H27E 109.5
H27D C27' H27E 109.5
C25 C27' H27F 109.5
H27D C27' H27F 109.5
H27E C27' H27F 109.5
C25 C28' H28D 109.5
C25 C28' H28E 109.5
H28D C28' H28E 109.5
C25 C28' H28F 109.5
H28D C28' H28F 109.5
H28E C28' H28F 109.5

loop_
_geom_bond_atom_site_label_1
_geom_bond_atom_site_label_2
_geom_bond_distance
O1 C1 1.387(3)
O1 C18 1.442(3)
C1 C6 1.397(3)
C1 C2 1.399(4)
C2 C3 1.390(4)
C2 C21 1.539(4)
C3 C4 1.385(4)
C3 H3 0.9300
C4 C5 1.377(4)
C4 C25 1.528(4)
C5 C6 1.387(3)
C5 H5 0.9300
C6 C7 1.500(4)
C7 C8 1.318(4)
C7 C12 1.487(4)
C8 C9 1.275(4)
C9 C10 1.473(4)
C9 C11 1.479(4)
C10 C11 1.505(5)
C10 H10A 0.9700
C10 H10B 0.9700
C11 H11A 0.9700
C11 H11B 0.9700
C12 C17 1.380(4)
C12 C13 1.383(4)
C13 C14 1.380(5)
C13 H13 0.9300
C14 C15 1.360(5)
C14 H14 0.9300
C15 C16 1.371(5)
C15 H15 0.9300
C16 C17 1.371(5)
C16 H16 0.9300
C17 H17 0.9300
C18 C19 1.454(9)
C18 C19' 1.526(19)
C18 H18A 0.9700
C18 H18B 0.9700
C19 C20 1.271(12)
C19 H19 0.9300
C20 H20A 0.9300
C20 H20B 0.9300
C19' C20' 1.304(19)
C19' H19' 0.9300
C20' H20C 0.9300
C20' H20D 0.9300
C21 C24 1.524(5)
C21 C23 1.528(4)
C21 C22 1.548(5)
C22 H22A 0.9600
C22 H22B 0.9600
C22 H22C 0.9600
C23 H23A 0.9600
C23 H23B 0.9600
C23 H23C 0.9600
C24 H24A 0.9600
C24 H24B 0.9600
C24 H24C 0.9600
C25 C26' 1.453(15)
C25 C28 1.518(10)
C25 C27' 1.535(12)
C25 C27 1.551(7)
C25 C26 1.563(8)
C25 C28' 1.572(16)
C26 H26A 0.9600
C26 H26B 0.9600
C26 H26C 0.9600
C27 H27A 0.9600
C27 H27B 0.9600
C27 H27C 0.9600
C28 H28A 0.9600
C28 H28B 0.9600
C28 H28C 0.9600
C26' H26D 0.9600
C26' H26E 0.9600
C26' H26F 0.9600
C27' H27D 0.9600
C27' H27E 0.9600
C27' H27F 0.9600
C28' H28D 0.9600
C28' H28E 0.9600
C28' H28F 0.9600

loop_
_geom_torsion_atom_site_label_1
_geom_torsion_atom_site_label_2
_geom_torsion_atom_site_label_3
_geom_torsion_atom_site_label_4
_geom_torsion
C18 O1 C1 C6 -73.9(3)
C18 O1 C1 C2 109.5(3)
O1 C1 C2 C3 -179.3(2)
C6 C1 C2 C3 4.1(4)
O1 C1 C2 C21 3.9(4)
C6 C1 C2 C21 -172.7(2)
C1 C2 C3 C4 -0.5(4)
C21 C2 C3 C4 176.4(2)
C2 C3 C4 C5 -2.5(4)
C2 C3 C4 C25 -178.9(2)
C3 C4 C5 C6 1.8(4)
C25 C4 C5 C6 178.3(2)
C4 C5 C6 C1 1.6(4)
C4 C5 C6 C7 -175.2(2)
O1 C1 C6 C5 178.7(2)
C2 C1 C6 C5 -4.7(4)
O1 C1 C6 C7 -4.5(4)
C2 C1 C6 C7 172.0(2)
C5 C6 C7 C8 -61.3(3)
C1 C6 C7 C8 122.0(3)
C5 C6 C7 C12 112.1(3)
C1 C6 C7 C12 -64.7(3)
C8 C9 C10 C11 177.0(6)
C8 C9 C11 C10 -177.1(6)
C8 C7 C12 C17 -9.8(4)
C6 C7 C12 C17 177.0(3)
C8 C7 C12 C13 167.0(3)
C6 C7 C12 C13 -6.2(4)
C17 C12 C13 C14 0.9(5)
C7 C12 C13 C14 -176.0(3)
C12 C13 C14 C15 0.0(6)
C13 C14 C15 C16 -0.6(7)
C14 C15 C16 C17 0.2(7)
C15 C16 C17 C12 0.8(6)
C13 C12 C17 C16 -1.3(5)
C7 C12 C17 C16 175.7(3)
C1 O1 C18 C19 -178.7(5)
C1 O1 C18 C19' -167.9(13)
O1 C18 C19 C20 5.4(13)
C19' C18 C19 C20 -90(12)
O1 C18 C19' C20' -53(3)
C19 C18 C19' C20' 36(9)
C3 C2 C21 C24 -117.0(3)
C1 C2 C21 C24 59.6(4)
C3 C2 C21 C23 120.9(3)
C1 C2 C21 C23 -62.5(4)
C3 C2 C21 C22 0.9(4)
C1 C2 C21 C22 177.6(3)
C5 C4 C25 C26' 13.0(7)
C3 C4 C25 C26' -170.7(7)
C5 C4 C25 C28 168.4(5)
C3 C4 C25 C28 -15.3(5)
C5 C4 C25 C27' -113.3(7)
C3 C4 C25 C27' 63.0(7)
C5 C4 C25 C27 -69.5(5)
C3 C4 C25 C27 106.8(4)
C5 C4 C25 C26 47.5(5)
C3 C4 C25 C26 -136.2(4)
C5 C4 C25 C28' 135.8(7)
C3 C4 C25 C28' -47.9(7)
